data_7702315
loop_
_publ_author_name
'Brechin, Euan K.'
'Gilby, Liam M.'
'Gould, Robert O.'
'Harris, Steven G.'
'Parsons, Simon'
'Winpenny, Richard E. P.'

_publ_section_title
;
 Heterobimetallic nickel--sodium and cobalt--sodium complexes of
 pyridonate ligands
;
_journal_issue 16
_journal_name_full 'Journal of the Chemical Society, Dalton Transactions'
_journal_page_first 2657
_journal_paper_doi 10.1039/a803442g
_journal_year 1998
_chemical_formula_sum 'C30 H18 Cl6 Co2 N6 Na2 O6'
_chemical_formula_weight 935.04
_space_group_IT_number 2
_space_group_name_Hall '-P 1'
_space_group_name_H-M_alt 'P -1'
_symmetry_cell_setting triclinic
_symmetry_space_group_name_H-M 'P -1'
_atom_sites_solution_hydrogens geom
_atom_sites_solution_primary direct
_atom_sites_solution_secondary difmap
_audit_creation_method SHELXL
_cell_angle_alpha 112.204(10)
_cell_angle_beta 93.119(14)
_cell_angle_gamma 105.192(13)
_cell_formula_units_Z 1
_cell_length_a 7.2614(19)
_cell_length_b 11.316(2)
_cell_length_c 12.105(3)
_cell_measurement_temperature 220(2)
_cell_volume 875.5(4)
_computing_cell_refinement 'Siemens XSCANS'
_computing_data_collection 'Siemens XSCANS'
_computing_data_reduction 'Siemens SHELXTL'
_computing_molecular_graphics 'Siemens SHELXTL'
_computing_publication_material 'Siemens SHELXTL'
_computing_structure_refinement 'SHELXL-96 (Sheldrick, 1996)'
_computing_structure_solution 'SHELXS-96 (Sheldrick, 1990)'
_diffrn_ambient_temperature 220(2)
_diffrn_measurement_device 'Siemens P4'
_diffrn_measurement_method '\w scans'
_diffrn_radiation_monochromator graphite
_diffrn_radiation_source 'fine-focus sealed tube'
_diffrn_radiation_type MoK\a
_diffrn_radiation_wavelength 0.71073
_diffrn_reflns_av_R_equivalents 0.0878
_diffrn_reflns_av_sigmaI/netI 0.1036
_diffrn_reflns_limit_h_max 8
_diffrn_reflns_limit_h_min -8
_diffrn_reflns_limit_k_max 12
_diffrn_reflns_limit_k_min -13
_diffrn_reflns_limit_l_max 14
_diffrn_reflns_limit_l_min 0
_diffrn_reflns_number 3702
_diffrn_reflns_theta_max 25.04
_diffrn_reflns_theta_min 2.95
_exptl_absorpt_coefficient_mu 1.484
_exptl_absorpt_correction_type none
_exptl_crystal_density_diffrn 1.773
_exptl_crystal_F_000 466
_exptl_crystal_size_max 0.35
_exptl_crystal_size_mid 0.18
_exptl_crystal_size_min 0.08
_refine_diff_density_max 0.529
_refine_diff_density_min -0.613
_refine_diff_density_rms 0.106
_refine_ls_extinction_method none
_refine_ls_goodness_of_fit_all 0.981
_refine_ls_goodness_of_fit_obs 1.074
_refine_ls_matrix_type full
_refine_ls_number_parameters 235
_refine_ls_number_reflns 3100
_refine_ls_number_restraints 0
_refine_ls_restrained_S_all 0.981
_refine_ls_restrained_S_obs 1.074
_refine_ls_R_factor_all 0.1090
_refine_ls_R_factor_obs 0.0538
_refine_ls_shift/esd_max 0.014
_refine_ls_shift/esd_mean 0.003
_refine_ls_structure_factor_coef Fsqd
_refine_ls_weighting_details 'w=1/[\s^2^(Fo^2^)+(0.0502P)^2^+0.0000P] where P=(Fo^2^+2Fc^2^)/3'
_refine_ls_weighting_scheme calc
_refine_ls_wR_factor_all 0.1196
_refine_ls_wR_factor_obs 0.1019
_reflns_number_observed 1959
_reflns_number_total 3100
_reflns_observed_criterion >2sigma(I)
_cod_data_source_file g803442.txt
_cod_data_source_block cosnat
_cod_depositor_comments
;
The following automatic conversions were performed:

data item '_symmetry_cell_setting' value 'Triclinic' was changed to
'triclinic' in accordance with the
/home/saulius/struct/COD-crude-data/automatic-downloads/DataCite-retrospective/RSC/depositions/lib/dictionaries/cif_core.dic
dictionary named 'cif_core.dic' version 2.4.2 last updated on
2011-04-26.

data item '_refine_ls_weighting_scheme' value 'calc
w=1/[\s^2^(Fo^2^)+(0.0502P)^2^+0.0000P] where P=(Fo^2^+2Fc^2^)/3' was
changed to 'calc'. A new data item '_refine_ls_weighting_details' was
created with the value set to
'w=1/[\s^2^(Fo^2^)+(0.0502P)^2^+0.0000P] where P=(Fo^2^+2Fc^2^)/3'.

Automatic conversion script
Id: cif_fix_values 6909 2019-04-08 15:41:33Z antanas 

2023-11-23
Z value and formula fixed to values more according to usual
chemical conventions.                 miguel
;
_cod_original_formula_sum 'C15 H9 Cl3 Co N3 Na O3'
_cod_original_formula_weight 467.52
_cod_original_formula_units_Z 2
_cod_original_cell_volume 875.5(3)
_cod_original_sg_symbol_H-M P-1
_cod_database_code 7702315

loop_
_symmetry_equiv_pos_as_xyz
'x, y, z'
'-x, -y, -z'

loop_
_atom_site_aniso_label
_atom_site_aniso_U_11
_atom_site_aniso_U_22
_atom_site_aniso_U_33
_atom_site_aniso_U_23
_atom_site_aniso_U_13
_atom_site_aniso_U_12
Co1 0.0194(4) 0.0276(5) 0.0179(4) 0.0100(4) 0.0043(3) 0.0047(3)
Na1 0.0252(12) 0.0375(14) 0.0258(14) 0.0147(12) 0.0057(10) 0.0116(10)
N11 0.021(2) 0.026(3) 0.025(3) 0.014(2) 0.003(2) 0.008(2)
C21 0.026(3) 0.021(3) 0.020(3) 0.009(3) 0.011(3) 0.005(2)
O21 0.019(2) 0.028(2) 0.030(2) 0.017(2) -0.0001(18) 0.0045(17)
C31 0.021(3) 0.038(4) 0.045(4) 0.024(3) 0.007(3) 0.008(3)
C41 0.022(3) 0.036(4) 0.044(4) 0.021(3) 0.011(3) 0.006(3)
C51 0.032(3) 0.037(4) 0.034(4) 0.023(3) 0.015(3) 0.013(3)
C61 0.028(3) 0.035(4) 0.023(3) 0.014(3) 0.002(3) 0.012(3)
Cl1 0.0318(9) 0.0612(12) 0.0425(10) 0.0307(9) 0.0082(8) 0.0244(8)
N12 0.026(3) 0.031(3) 0.022(3) 0.013(2) 0.007(2) 0.011(2)
C22 0.025(3) 0.028(3) 0.026(4) 0.011(3) 0.002(3) 0.007(3)
O22 0.022(2) 0.042(3) 0.022(2) 0.008(2) 0.0055(18) 0.0102(19)
C32 0.025(3) 0.042(4) 0.026(4) 0.009(3) -0.001(3) 0.004(3)
C42 0.037(4) 0.059(5) 0.018(4) 0.008(3) -0.005(3) 0.010(3)
C52 0.037(4) 0.058(5) 0.022(4) 0.014(3) 0.011(3) 0.021(3)
C62 0.024(3) 0.038(4) 0.032(4) 0.017(3) 0.008(3) 0.013(3)
Cl2 0.0270(8) 0.0807(14) 0.0370(11) 0.0267(10) 0.0128(8) 0.0175(8)
N13 0.024(3) 0.029(3) 0.021(3) 0.012(2) 0.003(2) 0.009(2)
C23 0.027(3) 0.021(3) 0.021(3) 0.011(3) 0.003(3) 0.005(2)
O23 0.025(2) 0.024(2) 0.023(2) 0.0099(19) 0.0099(18) 0.0091(17)
C33 0.020(3) 0.030(3) 0.028(4) 0.011(3) 0.008(3) 0.003(3)
C43 0.026(3) 0.033(4) 0.030(4) 0.013(3) 0.000(3) 0.001(3)
C53 0.037(4) 0.020(3) 0.030(4) 0.011(3) 0.007(3) 0.009(3)
C63 0.024(3) 0.034(4) 0.025(4) 0.015(3) 0.008(3) 0.015(3)
Cl3 0.0329(9) 0.0603(12) 0.0430(11) 0.0096(9) 0.0143(8) 0.0218(8)

loop_
_atom_site_label
_atom_site_type_symbol
_atom_site_fract_x
_atom_site_fract_y
_atom_site_fract_z
_atom_site_U_iso_or_equiv
_atom_site_thermal_displace_type
_atom_site_occupancy
_atom_site_calc_flag
_atom_site_refinement_flags
Co1 Co 0.41994(11) 0.44619(8) 0.59286(7) 0.0218(2) Uani 1 d .
Na1 Na 0.0069(3) 0.4211(2) 0.3606(2) 0.0285(6) Uani 1 d .
N11 N 0.2356(6) 0.2657(4) 0.5934(4) 0.0224(11) Uani 1 d .
C21 C 0.0715(8) 0.2917(5) 0.5621(5) 0.0223(13) Uani 1 d .
O21 O 0.1074(5) 0.3923(4) 0.5320(3) 0.0245(9) Uani 1 d .
C31 C -0.1111(8) 0.2154(6) 0.5690(6) 0.0326(15) Uani 1 d .
H31 H -0.2253 0.2298 0.5444 0.039 Uiso 1 calc R
C41 C -0.1170(8) 0.1202(6) 0.6125(6) 0.0327(16) Uani 1 d .
H41 H -0.2381 0.0692 0.6185 0.039 Uiso 1 calc R
C51 C 0.0479(8) 0.0949(6) 0.6483(6) 0.0302(15) Uani 1 d .
H51 H 0.0430 0.0300 0.6796 0.036 Uiso 1 calc R
C61 C 0.2180(8) 0.1711(6) 0.6350(5) 0.0275(14) Uani 1 d .
Cl1 Cl 0.4352(2) 0.14431(18) 0.67180(16) 0.0400(4) Uani 1 d .
N12 N 0.4357(7) 0.5367(5) 0.7861(4) 0.0252(11) Uani 1 d .
C22 C 0.6335(8) 0.5805(6) 0.8039(5) 0.0261(13) Uani 1 d .
O22 O 0.7037(5) 0.5401(4) 0.7063(4) 0.0299(10) Uani 1 d .
C32 C 0.7382(9) 0.6623(6) 0.9218(5) 0.0337(16) Uani 1 d .
H32 H 0.8741 0.6950 0.9348 0.040 Uiso 1 calc R
C42 C 0.6411(9) 0.6936(7) 1.0169(6) 0.0419(18) Uani 1 d .
H42 H 0.7111 0.7474 1.0956 0.050 Uiso 1 calc R
C52 C 0.4404(9) 0.6471(7) 0.9991(6) 0.0382(17) Uani 1 d .
H52 H 0.3716 0.6671 1.0639 0.046 Uiso 1 calc R
C62 C 0.3478(8) 0.5701(6) 0.8814(6) 0.0296(15) Uani 1 d .
Cl2 Cl 0.0955(2) 0.5054(2) 0.84970(16) 0.0469(5) Uani 1 d .
N13 N 0.6753(6) 0.2471(5) 0.3012(4) 0.0240(11) Uani 1 d .
C23 C 0.5179(8) 0.2666(5) 0.3504(5) 0.0225(13) Uani 1 d .
O23 O 0.5434(5) 0.3830(4) 0.4418(3) 0.0234(9) Uani 1 d .
C33 C 0.3365(8) 0.1695(6) 0.3036(5) 0.0268(14) Uani 1 d .
H33 H 0.2279 0.1834 0.3392 0.032 Uiso 1 calc R
C43 C 0.3197(8) 0.0530(6) 0.2044(6) 0.0317(15) Uani 1 d .
H43 H 0.1977 -0.0119 0.1707 0.038 Uiso 1 calc R
C53 C 0.4788(8) 0.0305(6) 0.1542(6) 0.0284(14) Uani 1 d .
H53 H 0.4712 -0.0492 0.0877 0.034 Uiso 1 calc R
C63 C 0.6495(8) 0.1319(6) 0.2074(5) 0.0252(13) Uani 1 d .
Cl3 Cl 0.8615(2) 0.11267(18) 0.14881(17) 0.0471(5) Uani 1 d .

loop_
_atom_type_symbol
_atom_type_description
_atom_type_scat_dispersion_real
_atom_type_scat_dispersion_imag
_atom_type_scat_source
C C 0.0033 0.0016 'International Tables Vol C Tables 4.2.6.8 and 6.1.1.4'
H H 0.0000 0.0000 'International Tables Vol C Tables 4.2.6.8 and 6.1.1.4'
Cl Cl 0.1484 0.1585 'International Tables Vol C Tables 4.2.6.8 and 6.1.1.4'
N N 0.0061 0.0033 'International Tables Vol C Tables 4.2.6.8 and 6.1.1.4'
O O 0.0106 0.0060 'International Tables Vol C Tables 4.2.6.8 and 6.1.1.4'
Co Co 0.3494 0.9721 'International Tables Vol C Tables 4.2.6.8 and 6.1.1.4'
Na Na 0.0362 0.0249 'International Tables Vol C Tables 4.2.6.8 and 6.1.1.4'

loop_
_geom_angle_atom_site_label_1
_geom_angle_atom_site_label_2
_geom_angle_atom_site_label_3
_geom_angle
_geom_angle_site_symmetry_1
_geom_angle_site_symmetry_3
O23 Co1 O23 83.40(15) . 2_666
O23 Co1 N11 104.14(16) . .
O23 Co1 N11 150.05(16) 2_666 .
O23 Co1 N12 152.05(16) . .
O23 Co1 N12 98.71(16) 2_666 .
N11 Co1 N12 87.96(17) . .
O23 Co1 O22 90.57(15) . .
O23 Co1 O22 88.72(15) 2_666 .
N11 Co1 O22 119.66(17) . .
N12 Co1 O22 61.74(16) . .
O23 Co1 O21 107.40(15) . .
O23 Co1 O21 88.52(14) 2_666 .
N11 Co1 O21 61.53(15) . .
N12 Co1 O21 100.52(16) . .
O22 Co1 O21 161.36(14) . .
O22 Na1 O21 99.10(16) 2_666 .
O22 Na1 O21 119.23(16) 2_666 2_566
O21 Na1 O21 95.37(14) . 2_566
O22 Na1 N13 140.60(18) 2_666 1_455
O21 Na1 N13 96.60(15) . 1_455
O21 Na1 N13 94.80(15) 2_566 1_455
O22 Na1 Cl2 78.30(12) 2_666 2_566
O21 Na1 Cl2 173.07(14) . 2_566
O21 Na1 Cl2 80.54(11) 2_566 2_566
N13 Na1 Cl2 89.34(13) 1_455 2_566
O22 Na1 Cl3 90.21(12) 2_666 1_455
O21 Na1 Cl3 103.04(13) . 1_455
O21 Na1 Cl3 142.29(12) 2_566 1_455
N13 Na1 Cl3 50.96(12) 1_455 1_455
Cl2 Na1 Cl3 83.47(8) 2_566 1_455
C61 N11 C21 118.2(4) . .
C61 N11 Co1 146.1(4) . .
C21 N11 Co1 92.7(3) . .
O21 C21 N11 112.8(4) . .
O21 C21 C31 126.8(5) . .
N11 C21 C31 120.4(5) . .
C21 O21 Co1 92.0(3) . .
C21 O21 Na1 134.0(4) . .
Co1 O21 Na1 117.91(16) . .
C21 O21 Na1 119.1(3) . 2_566
Co1 O21 Na1 109.60(16) . 2_566
Na1 O21 Na1 84.63(14) . 2_566
C41 C31 C21 117.8(6) . .
C31 C41 C51 122.8(5) . .
C61 C51 C41 115.3(5) . .
N11 C61 C51 125.5(5) . .
N11 C61 Cl1 114.9(4) . .
C51 C61 Cl1 119.6(5) . .
C62 N12 C22 118.7(5) . .
C62 N12 Co1 149.8(4) . .
C22 N12 Co1 91.4(3) . .
O22 C22 N12 113.6(5) . .
O22 C22 C32 126.9(5) . .
N12 C22 C32 119.5(5) . .
C22 O22 Co1 93.1(3) . .
C22 O22 Na1 139.6(4) . 2_666
Co1 O22 Na1 125.68(19) . 2_666
C42 C32 C22 119.6(6) . .
C32 C42 C52 120.9(6) . .
C62 C52 C42 116.3(6) . .
N12 C62 C52 125.0(6) . .
N12 C62 Cl2 115.2(5) . .
C52 C62 Cl2 119.8(5) . .
C62 Cl2 Na1 102.2(2) . 2_566
C63 N13 C23 116.9(5) . .
C63 N13 Na1 117.6(3) . 1_655
C23 N13 Na1 125.2(4) . 1_655
O23 C23 N13 116.6(5) . .
O23 C23 C33 122.2(5) . .
N13 C23 C33 121.1(5) . .
C23 O23 Co1 134.7(3) . .
C23 O23 Co1 119.0(3) . 2_666
Co1 O23 Co1 96.60(15) . 2_666
C43 C33 C23 118.9(5) . .
C53 C43 C33 120.8(6) . .
C63 C53 C43 115.5(6) . .
N13 C63 C53 126.8(5) . .
N13 C63 Cl3 114.4(4) . .
C53 C63 Cl3 118.9(5) . .
C63 Cl3 Na1 76.8(2) . 1_655

loop_
_geom_bond_atom_site_label_1
_geom_bond_atom_site_label_2
_geom_bond_distance
_geom_bond_site_symmetry_2
Co1 O23 2.0451(36) .
Co1 O23 2.0831(37) 2_666
Co1 N11 2.1314(43) .
Co1 N12 2.1525(48) .
Co1 O22 2.1682(40) .
Co1 O21 2.1951(36) .
Na1 O22 2.2885(41) 2_666
Na1 O21 2.3270(44) .
Na1 O21 2.4088(44) 2_566
Na1 N13 2.5392(50) 1_455
Na1 Cl2 3.0731(28) 2_566
Na1 Cl3 3.2982(30) 1_455
N11 C61 1.3261(68) .
N11 C21 1.3672(69) .
C21 O21 1.2906(60) .
C21 C31 1.4059(71) .
O21 Na1 2.4088(44) 2_566
C31 C41 1.3592(81) .
C41 C51 1.3853(81) .
C51 C61 1.3647(76) .
C61 Cl1 1.7473(59) .
N12 C62 1.3258(70) .
N12 C22 1.3672(70) .
C22 O22 1.2819(66) .
C22 C32 1.4089(82) .
O22 Na1 2.2885(41) 2_666
C32 C42 1.3632(81) .
C42 C52 1.3871(86) .
C52 C62 1.3759(86) .
C62 Cl2 1.7453(57) .
Cl2 Na1 3.0731(28) 2_566
N13 C63 1.3244(71) .
N13 C23 1.3480(66) .
N13 Na1 2.5392(50) 1_655
C23 O23 1.3196(65) .
C23 C33 1.3978(74) .
O23 Co1 2.0831(36) 2_666
C33 C43 1.3778(81) .
C43 C53 1.3722(78) .
C53 C63 1.3706(78) .
C63 Cl3 1.7602(54) .
Cl3 Na1 3.2982(30) 1_655
